data_7717372
loop_
_publ_author_name
'Leitner, Daniel'
'Neururer, Florian Rochus'
'Hohloch, Stephan'

_publ_section_title
;
 Synthesis and Electrochemical Properties of Molybdenum Nitrido Complexes
 Supported by Redox-Active NHC and MIC Ligands
;
_journal_name_full 'Dalton Transactions'
_journal_paper_doi 10.1039/D4DT02405B
_journal_year 2024
_chemical_formula_moiety 'C35 H44 Cl Mo N3 O2'
_chemical_formula_sum 'C35 H44 Cl Mo N3 O2'
_chemical_formula_weight 670.12
_space_group_crystal_system orthorhombic
_space_group_IT_number 61
_space_group_name_Hall '-P 2ac 2ab'
_space_group_name_H-M_alt 'P b c a'
_atom_sites_solution_hydrogens geom
_atom_sites_solution_primary dual
_audit_creation_date 2019-10-21
_audit_creation_method
;
Olex2 1.2
(compiled 2018.05.29 svn.r3508 for OlexSys, GUI svn.r5506)
;
_audit_update_record
;
2024-06-23 deposited with the CCDC.	2024-10-29 downloaded from the CCDC.
;
_cell_angle_alpha 90
_cell_angle_beta 90
_cell_angle_gamma 90
_cell_formula_units_Z 8
_cell_length_a 13.7921(6)
_cell_length_b 16.5408(8)
_cell_length_c 29.0621(13)
_cell_measurement_reflns_used 5020
_cell_measurement_temperature 120(2)
_cell_measurement_theta_max 25.24
_cell_measurement_theta_min 2.03
_cell_volume 6630.0(5)
_computing_cell_refinement 'Bruker Apex3 suite, 2019'
_computing_data_collection 'Bruker Apex3 suite, 2019'
_computing_data_reduction 'Bruker Apex3 suite, 2019'
_computing_molecular_graphics 'Olex2 (Dolomanov et al., 2009)'
_computing_publication_material 'Olex2 (Dolomanov et al., 2009)'
_computing_structure_refinement 'XL (Sheldrick, 2008)'
_computing_structure_solution 'XT (Sheldrick, 2015)'
_diffrn_ambient_temperature 120.0
_diffrn_measured_fraction_theta_full 1.000
_diffrn_measured_fraction_theta_max 1.000
_diffrn_measurement_device_type 'Bruker D8 Venture'
_diffrn_measurement_method 'omega phi scans'
_diffrn_radiation_type MoK\a
_diffrn_radiation_wavelength 0.71073
_diffrn_reflns_av_R_equivalents 0.0620
_diffrn_reflns_av_unetI/netI 0.0205
_diffrn_reflns_Laue_measured_fraction_full 1.000
_diffrn_reflns_Laue_measured_fraction_max 1.000
_diffrn_reflns_limit_h_max 16
_diffrn_reflns_limit_h_min -15
_diffrn_reflns_limit_k_max 19
_diffrn_reflns_limit_k_min -19
_diffrn_reflns_limit_l_max 35
_diffrn_reflns_limit_l_min -35
_diffrn_reflns_number 95100
_diffrn_reflns_point_group_measured_fraction_full 1.000
_diffrn_reflns_point_group_measured_fraction_max 1.000
_diffrn_reflns_theta_full 25.242
_diffrn_reflns_theta_max 25.367
_diffrn_reflns_theta_min 2.036
_exptl_absorpt_coefficient_mu 0.511
_exptl_absorpt_correction_T_max 0.7452
_exptl_absorpt_correction_T_min 0.6581
_exptl_absorpt_correction_type multi-scan
_exptl_absorpt_process_details
;
SADABS-2016/2 (Bruker,2016/2) was used for absorption correction.
wR2(int) was 0.1729 before and 0.0557 after correction.
The Ratio of minimum to maximum transmission is 0.8831.
The \l/2 correction factor is Not present.
;
_exptl_crystal_colour white
_exptl_crystal_density_diffrn 1.343
_exptl_crystal_description plate
_exptl_crystal_F_000 2800
_exptl_crystal_size_max 0.35
_exptl_crystal_size_mid 0.32
_exptl_crystal_size_min 0.02
_refine_diff_density_max 0.782
_refine_diff_density_min -0.519
_refine_diff_density_rms 0.071
_refine_ls_extinction_method none
_refine_ls_goodness_of_fit_ref 1.100
_refine_ls_hydrogen_treatment constr
_refine_ls_matrix_type full
_refine_ls_number_parameters 391
_refine_ls_number_reflns 6071
_refine_ls_number_restraints 0
_refine_ls_restrained_S_all 1.100
_refine_ls_R_factor_all 0.0450
_refine_ls_R_factor_gt 0.0311
_refine_ls_shift/su_max 0.001
_refine_ls_shift/su_mean 0.000
_refine_ls_structure_factor_coef Fsqd
_refine_ls_weighting_details 'w=1/[\s^2^(Fo^2^)+(0.0173P)^2^+14.3277P] where P=(Fo^2^+2Fc^2^)/3'
_refine_ls_weighting_scheme calc
_refine_ls_wR_factor_gt 0.0668
_refine_ls_wR_factor_ref 0.0774
_reflns_Friedel_coverage 0.000
_reflns_number_gt 5020
_reflns_number_total 6071
_reflns_threshold_expression 'I > 2\s(I)'
_cod_data_source_file d4dt02405b2.cif
_cod_data_source_block sh_0003n_0m
_cod_database_code 7717372
_shelx_shelxl_version_number 2017/1
_shelx_space_group_comment
;
The symmetry employed for this shelxl refinement is uniquely defined
by the following loop, which should always be used as a source of
symmetry information in preference to the above space-group names.
They are only intended as comments.
;
_exptl_absorpt_special_details 'Blessing, 1995'
_olex2_refinement_description
;
1. Fixed Uiso
 At 1.2 times of:
  All C(H) groups
 At 1.5 times of:
  All C(H,H,H) groups
2.a Aromatic/amide H refined with riding coordinates:
 C9(H9), C3(H3), C15(H15), C17(H17), C6(H6), C11(H11), C4(H4), C5(H5)
2.b Idealised Me refined as rotating group:
 C34(H34A,H34B,H34C), C25(H25A,H25B,H25C), C35(H35A,H35B,H35C), C31(H31A,H31B,
 H31C), C26(H26A,H26B,H26C), C33(H33A,H33B,H33C), C22(H22A,H22B,H22C), C27(H27A,
 H27B,H27C), C30(H30A,H30B,H30C), C21(H21A,H21B,H21C), C23(H23A,H23B,H23C),
 C29(H29A,H29B,H29C)
;
_olex2_submission_special_instructions 'No special instructions were received'

loop_
_space_group_symop_operation_xyz
'x, y, z'
'-x+1/2, -y, z+1/2'
'-x, y+1/2, -z+1/2'
'x+1/2, -y+1/2, -z'
'-x, -y, -z'
'x-1/2, y, -z-1/2'
'x, -y-1/2, z-1/2'
'-x-1/2, y-1/2, z'

loop_
_atom_site_label
_atom_site_type_symbol
_atom_site_fract_x
_atom_site_fract_y
_atom_site_fract_z
_atom_site_U_iso_or_equiv
_atom_site_adp_type
_atom_site_occupancy
_atom_site_site_symmetry_order
_atom_site_calc_flag
_atom_site_refinement_flags_posn
_atom_site_refinement_flags_adp
_atom_site_refinement_flags_occupancy
_atom_site_disorder_assembly
_atom_site_disorder_group
Mo1 Mo 0.46441(2) 0.42679(2) 0.22332(2) 0.01560(7) Uani 1 1 d . . . . .
Cl1 Cl 0.61950(5) 0.45423(5) 0.19367(3) 0.03137(17) Uani 1 1 d . . . . .
O2 O 0.50566(13) 0.42773(11) 0.28643(6) 0.0191(4) Uani 1 1 d . . . . .
O1 O 0.42990(13) 0.35254(11) 0.17517(6) 0.0200(4) Uani 1 1 d . . . . .
N1 N 0.29421(15) 0.29771(12) 0.23684(7) 0.0165(4) Uani 1 1 d . . . . .
N2 N 0.33459(15) 0.35019(12) 0.30287(7) 0.0159(4) Uani 1 1 d . . . . .
N10 N 0.39808(17) 0.50871(13) 0.21652(8) 0.0235(5) Uani 1 1 d . . . . .
C1 C 0.34761(18) 0.35689(14) 0.25677(8) 0.0160(5) Uani 1 1 d . . . . .
C19 C 0.46062(17) 0.44346(14) 0.32698(8) 0.0130(5) Uani 1 1 d . . . . .
C7 C 0.27653(18) 0.28305(15) 0.31292(9) 0.0175(5) Uani 1 1 d . . . . .
C9 C 0.18918(19) 0.26155(15) 0.17266(9) 0.0196(5) Uani 1 1 d . . . . .
H9 H 0.140231 0.246641 0.194030 0.023 Uiso 1 1 calc R . . . .
C2 C 0.25143(19) 0.24863(16) 0.27086(9) 0.0192(5) Uani 1 1 d . . . . .
C13 C 0.34829(18) 0.31855(14) 0.15786(9) 0.0173(5) Uani 1 1 d . . . . .
C14 C 0.37201(18) 0.40650(15) 0.33568(9) 0.0169(5) Uani 1 1 d . . . . .
C18 C 0.50090(18) 0.49719(15) 0.35909(9) 0.0166(5) Uani 1 1 d . . . . .
C8 C 0.27764(18) 0.29128(15) 0.18845(9) 0.0172(5) Uani 1 1 d . . . . .
C10 C 0.17243(19) 0.25368(15) 0.12595(9) 0.0201(6) Uani 1 1 d . . . . .
C16 C 0.35753(19) 0.47562(15) 0.40835(9) 0.0183(5) Uani 1 1 d . . . . .
C3 C 0.20248(19) 0.17495(16) 0.26830(9) 0.0221(6) Uani 1 1 d . . . . .
H3 H 0.186849 0.150762 0.239599 0.026 Uiso 1 1 calc R . . . .
C12 C 0.33474(19) 0.30947(15) 0.11017(9) 0.0178(5) Uani 1 1 d . . . . .
C15 C 0.31984(18) 0.42369(15) 0.37515(8) 0.0175(5) Uani 1 1 d . . . . .
H15 H 0.257865 0.399896 0.379637 0.021 Uiso 1 1 calc R . . . .
C17 C 0.44808(19) 0.51012(15) 0.39956(9) 0.0183(5) Uani 1 1 d . . . . .
H17 H 0.475411 0.544363 0.422377 0.022 Uiso 1 1 calc R . . . .
C32 C 0.59851(19) 0.53961(15) 0.35032(9) 0.0203(6) Uani 1 1 d . . . . .
C6 C 0.25099(19) 0.24607(16) 0.35438(9) 0.0215(6) Uani 1 1 d . . . . .
H6 H 0.267670 0.269353 0.383197 0.026 Uiso 1 1 calc R . . . .
C24 C 0.4127(2) 0.33744(16) 0.07585(9) 0.0221(6) Uani 1 1 d . . . . .
C11 C 0.2467(2) 0.27687(15) 0.09579(9) 0.0209(6) Uani 1 1 d . . . . .
H11 H 0.236445 0.269956 0.063706 0.025 Uiso 1 1 calc R . . . .
C4 C 0.1780(2) 0.13903(17) 0.30939(10) 0.0264(6) Uani 1 1 d . . . . .
H4 H 0.144697 0.088737 0.308971 0.032 Uiso 1 1 calc R . . . .
C20 C 0.0759(2) 0.22137(17) 0.10709(10) 0.0236(6) Uani 1 1 d . . . . .
C34 C 0.67753(19) 0.47793(17) 0.33799(10) 0.0269(6) Uani 1 1 d . . . . .
H34A H 0.681108 0.436539 0.362053 0.040 Uiso 1 1 calc GR . . . .
H34B H 0.740183 0.505544 0.335523 0.040 Uiso 1 1 calc GR . . . .
H34C H 0.661740 0.452347 0.308510 0.040 Uiso 1 1 calc GR . . . .
C5 C 0.2005(2) 0.17435(17) 0.35166(10) 0.0259(6) Uani 1 1 d . . . . .
H5 H 0.180640 0.148303 0.379218 0.031 Uiso 1 1 calc R . . . .
C25 C 0.4175(2) 0.43046(17) 0.07632(10) 0.0274(6) Uani 1 1 d . . . . .
H25A H 0.353445 0.452641 0.069056 0.041 Uiso 1 1 calc GR . . . .
H25B H 0.464545 0.448890 0.053315 0.041 Uiso 1 1 calc GR . . . .
H25C H 0.437658 0.449028 0.106882 0.041 Uiso 1 1 calc GR . . . .
C35 C 0.5868(2) 0.60107(17) 0.31102(10) 0.0273(6) Uani 1 1 d . . . . .
H35A H 0.564892 0.573069 0.283173 0.041 Uiso 1 1 calc GR . . . .
H35B H 0.649152 0.627394 0.305019 0.041 Uiso 1 1 calc GR . . . .
H35C H 0.538752 0.641927 0.319813 0.041 Uiso 1 1 calc GR . . . .
C28 C 0.3006(2) 0.48977(17) 0.45278(9) 0.0229(6) Uani 1 1 d . . . . .
C31 C 0.3480(2) 0.55377(18) 0.48385(9) 0.0274(6) Uani 1 1 d . . . . .
H31A H 0.413280 0.535942 0.492465 0.041 Uiso 1 1 calc GR . . . .
H31B H 0.308747 0.560960 0.511662 0.041 Uiso 1 1 calc GR . . . .
H31C H 0.352152 0.605206 0.467235 0.041 Uiso 1 1 calc GR . . . .
C26 C 0.5134(2) 0.30255(18) 0.08777(10) 0.0290(7) Uani 1 1 d . . . . .
H26A H 0.534565 0.323700 0.117615 0.043 Uiso 1 1 calc GR . . . .
H26B H 0.560064 0.318322 0.063983 0.043 Uiso 1 1 calc GR . . . .
H26C H 0.509445 0.243447 0.089264 0.043 Uiso 1 1 calc GR . . . .
C33 C 0.6336(2) 0.58498(17) 0.39278(10) 0.0281(6) Uani 1 1 d . . . . .
H33A H 0.586736 0.627305 0.400711 0.042 Uiso 1 1 calc GR . . . .
H33B H 0.696743 0.609639 0.386370 0.042 Uiso 1 1 calc GR . . . .
H33C H 0.639769 0.547185 0.418582 0.042 Uiso 1 1 calc GR . . . .
C22 C 0.0268(2) 0.28692(18) 0.07811(10) 0.0293(7) Uani 1 1 d . . . . .
H22A H 0.016960 0.335398 0.096938 0.044 Uiso 1 1 calc GR . . . .
H22B H -0.036097 0.267093 0.067157 0.044 Uiso 1 1 calc GR . . . .
H22C H 0.067937 0.300235 0.051700 0.044 Uiso 1 1 calc GR . . . .
C27 C 0.3887(2) 0.31019(18) 0.02683(9) 0.0302(7) Uani 1 1 d . . . . .
H27A H 0.383345 0.251128 0.025981 0.045 Uiso 1 1 calc GR . . . .
H27B H 0.440365 0.327658 0.005911 0.045 Uiso 1 1 calc GR . . . .
H27C H 0.327079 0.334325 0.017201 0.045 Uiso 1 1 calc GR . . . .
C30 C 0.1965(2) 0.5170(2) 0.44191(11) 0.0344(7) Uani 1 1 d . . . . .
H30A H 0.198162 0.568695 0.425469 0.052 Uiso 1 1 calc GR . . . .
H30B H 0.160197 0.523420 0.470676 0.052 Uiso 1 1 calc GR . . . .
H30C H 0.164691 0.476188 0.422664 0.052 Uiso 1 1 calc GR . . . .
C21 C 0.0066(2) 0.1960(2) 0.14588(11) 0.0347(7) Uani 1 1 d . . . . .
H21A H 0.037404 0.154113 0.164711 0.052 Uiso 1 1 calc GR . . . .
H21B H -0.053441 0.174765 0.132533 0.052 Uiso 1 1 calc GR . . . .
H21C H -0.008303 0.243038 0.165144 0.052 Uiso 1 1 calc GR . . . .
C23 C 0.0945(2) 0.14678(18) 0.07689(12) 0.0339(7) Uani 1 1 d . . . . .
H23A H 0.135755 0.161934 0.050825 0.051 Uiso 1 1 calc GR . . . .
H23B H 0.032611 0.125798 0.065427 0.051 Uiso 1 1 calc GR . . . .
H23C H 0.127040 0.105010 0.095159 0.051 Uiso 1 1 calc GR . . . .
C29 C 0.2971(3) 0.40977(19) 0.47948(10) 0.0371(8) Uani 1 1 d . . . . .
H29A H 0.264749 0.368557 0.460742 0.056 Uiso 1 1 calc GR . . . .
H29B H 0.261030 0.417556 0.508191 0.056 Uiso 1 1 calc GR . . . .
H29C H 0.363275 0.392127 0.486550 0.056 Uiso 1 1 calc GR . . . .

loop_
_atom_site_aniso_label
_atom_site_aniso_U_11
_atom_site_aniso_U_22
_atom_site_aniso_U_33
_atom_site_aniso_U_23
_atom_site_aniso_U_13
_atom_site_aniso_U_12
Mo1 0.01511(11) 0.01444(11) 0.01724(12) -0.00054(9) 0.00140(9) -0.00211(9)
Cl1 0.0224(4) 0.0384(4) 0.0333(4) -0.0048(3) 0.0090(3) -0.0075(3)
O2 0.0157(9) 0.0184(9) 0.0232(9) -0.0013(8) -0.0005(7) -0.0026(7)
O1 0.0179(9) 0.0218(9) 0.0203(9) -0.0026(8) 0.0021(7) -0.0039(8)
N1 0.0160(10) 0.0143(10) 0.0192(11) -0.0015(8) 0.0012(9) -0.0015(8)
N2 0.0153(11) 0.0148(10) 0.0177(11) 0.0008(8) 0.0004(9) -0.0030(8)
N10 0.0240(12) 0.0184(11) 0.0281(12) 0.0017(10) -0.0001(10) -0.0004(10)
C1 0.0153(12) 0.0148(12) 0.0181(13) 0.0007(10) -0.0023(10) 0.0011(10)
C19 0.0134(12) 0.0152(12) 0.0103(11) -0.0010(9) 0.0001(9) 0.0006(10)
C7 0.0155(12) 0.0146(12) 0.0224(13) -0.0004(10) 0.0018(10) -0.0013(10)
C9 0.0173(13) 0.0154(13) 0.0259(14) -0.0007(11) 0.0013(11) 0.0002(10)
C2 0.0184(13) 0.0155(12) 0.0238(13) 0.0028(10) 0.0020(11) -0.0015(10)
C13 0.0163(13) 0.0119(12) 0.0238(13) -0.0030(10) -0.0003(10) 0.0010(10)
C14 0.0174(13) 0.0143(12) 0.0189(13) 0.0011(10) -0.0044(10) -0.0017(10)
C18 0.0164(12) 0.0116(12) 0.0218(13) 0.0027(10) -0.0012(10) 0.0024(10)
C8 0.0195(13) 0.0139(12) 0.0181(13) -0.0010(10) -0.0023(10) 0.0017(10)
C10 0.0182(13) 0.0138(12) 0.0282(14) -0.0038(11) -0.0048(11) 0.0036(10)
C16 0.0197(13) 0.0168(13) 0.0184(13) 0.0027(10) -0.0011(11) 0.0014(10)
C3 0.0212(13) 0.0193(14) 0.0257(14) -0.0023(11) 0.0016(11) -0.0049(11)
C12 0.0215(13) 0.0117(12) 0.0203(13) -0.0017(10) 0.0017(11) 0.0040(10)
C15 0.0157(12) 0.0160(12) 0.0208(13) 0.0029(10) -0.0006(10) -0.0024(10)
C17 0.0202(13) 0.0130(12) 0.0218(13) 0.0003(10) -0.0042(11) 0.0004(10)
C32 0.0179(13) 0.0152(12) 0.0279(14) -0.0014(11) 0.0008(11) -0.0034(10)
C6 0.0210(13) 0.0226(14) 0.0209(13) -0.0009(11) 0.0003(11) -0.0021(11)
C24 0.0250(15) 0.0207(14) 0.0206(13) 0.0006(11) 0.0041(11) 0.0008(11)
C11 0.0242(14) 0.0176(13) 0.0209(13) -0.0031(10) -0.0024(11) 0.0043(11)
C4 0.0263(15) 0.0182(14) 0.0347(16) 0.0004(12) 0.0035(13) -0.0067(12)
C20 0.0193(14) 0.0223(14) 0.0291(15) -0.0059(12) -0.0059(11) 0.0015(11)
C34 0.0162(14) 0.0256(15) 0.0389(17) -0.0035(13) -0.0002(12) -0.0012(11)
C5 0.0286(15) 0.0232(14) 0.0259(15) 0.0060(12) 0.0046(12) -0.0042(12)
C25 0.0336(16) 0.0225(14) 0.0261(15) 0.0021(12) 0.0030(12) -0.0028(13)
C35 0.0269(15) 0.0197(14) 0.0354(16) 0.0037(12) 0.0007(13) -0.0078(12)
C28 0.0239(14) 0.0264(14) 0.0185(13) -0.0021(11) 0.0027(11) -0.0050(12)
C31 0.0296(16) 0.0302(15) 0.0223(14) -0.0057(12) 0.0020(12) -0.0024(13)
C26 0.0269(16) 0.0311(16) 0.0290(15) -0.0013(13) 0.0058(12) 0.0016(13)
C33 0.0226(15) 0.0260(15) 0.0357(16) -0.0081(13) -0.0007(12) -0.0069(12)
C22 0.0268(15) 0.0279(15) 0.0333(16) -0.0070(13) -0.0105(13) 0.0051(13)
C27 0.0377(17) 0.0315(16) 0.0213(14) -0.0032(12) 0.0055(13) -0.0030(14)
C30 0.0219(15) 0.050(2) 0.0310(16) -0.0125(15) 0.0046(13) -0.0012(14)
C21 0.0203(15) 0.0430(19) 0.0407(18) -0.0015(15) -0.0056(13) -0.0056(13)
C23 0.0257(16) 0.0255(16) 0.051(2) -0.0153(14) -0.0103(14) 0.0016(13)
C29 0.055(2) 0.0343(17) 0.0222(15) 0.0022(13) 0.0054(14) -0.0127(16)

loop_
_atom_type_symbol
_atom_type_description
_atom_type_scat_dispersion_real
_atom_type_scat_dispersion_imag
_atom_type_scat_source
C C 0.0033 0.0016 'International Tables Vol C Tables 4.2.6.8 and 6.1.1.4'
H H 0.0000 0.0000 'International Tables Vol C Tables 4.2.6.8 and 6.1.1.4'
Cl Cl 0.1484 0.1585 'International Tables Vol C Tables 4.2.6.8 and 6.1.1.4'
Mo Mo -1.6832 0.6857 'International Tables Vol C Tables 4.2.6.8 and 6.1.1.4'
N N 0.0061 0.0033 'International Tables Vol C Tables 4.2.6.8 and 6.1.1.4'
O O 0.0106 0.0060 'International Tables Vol C Tables 4.2.6.8 and 6.1.1.4'

loop_
_geom_angle_atom_site_label_1
_geom_angle_atom_site_label_2
_geom_angle_atom_site_label_3
_geom_angle
_geom_angle_site_symmetry_1
_geom_angle_site_symmetry_3
_geom_angle_publ_flag
O2 Mo1 Cl1 94.53(6) . . ?
O2 Mo1 O1 140.72(8) . . ?
O2 Mo1 C1 78.46(8) . . ?
O1 Mo1 Cl1 94.70(6) . . ?
O1 Mo1 C1 78.77(8) . . ?
N10 Mo1 Cl1 107.62(8) . . ?
N10 Mo1 O2 105.81(10) . . ?
N10 Mo1 O1 107.51(10) . . ?
N10 Mo1 C1 94.49(10) . . ?
C1 Mo1 Cl1 157.88(7) . . ?
C19 O2 Mo1 134.05(15) . . ?
C13 O1 Mo1 137.83(16) . . ?
C1 N1 C2 110.1(2) . . ?
C1 N1 C8 124.1(2) . . ?
C2 N1 C8 125.5(2) . . ?
C1 N2 C7 110.3(2) . . ?
C1 N2 C14 123.9(2) . . ?
C7 N2 C14 125.8(2) . . ?
N1 C1 Mo1 125.92(18) . . ?
N1 C1 N2 106.9(2) . . ?
N2 C1 Mo1 125.04(17) . . ?
O2 C19 C14 118.4(2) . . ?
O2 C19 C18 121.2(2) . . ?
C14 C19 C18 120.4(2) . . ?
C2 C7 N2 106.5(2) . . ?
C2 C7 C6 121.0(2) . . ?
C6 C7 N2 132.2(2) . . ?
C8 C9 H9 119.9 . . ?
C10 C9 H9 119.9 . . ?
C10 C9 C8 120.2(2) . . ?
C7 C2 N1 106.0(2) . . ?
C7 C2 C3 121.6(2) . . ?
C3 C2 N1 132.0(2) . . ?
O1 C13 C8 118.6(2) . . ?
O1 C13 C12 121.4(2) . . ?
C8 C13 C12 120.1(2) . . ?
C19 C14 N2 118.9(2) . . ?
C15 C14 N2 119.9(2) . . ?
C15 C14 C19 121.2(2) . . ?
C19 C18 C32 121.7(2) . . ?
C17 C18 C19 116.7(2) . . ?
C17 C18 C32 121.6(2) . . ?
C9 C8 N1 119.4(2) . . ?
C9 C8 C13 121.1(2) . . ?
C13 C8 N1 119.5(2) . . ?
C9 C10 C11 117.8(2) . . ?
C9 C10 C20 121.9(2) . . ?
C11 C10 C20 120.4(2) . . ?
C15 C16 C17 117.3(2) . . ?
C15 C16 C28 119.2(2) . . ?
C17 C16 C28 123.4(2) . . ?
C2 C3 H3 121.6 . . ?
C4 C3 C2 116.7(3) . . ?
C4 C3 H3 121.6 . . ?
C13 C12 C24 120.9(2) . . ?
C11 C12 C13 116.9(2) . . ?
C11 C12 C24 122.1(2) . . ?
C14 C15 C16 120.5(2) . . ?
C14 C15 H15 119.8 . . ?
C16 C15 H15 119.8 . . ?
C18 C17 H17 118.1 . . ?
C16 C17 C18 123.8(2) . . ?
C16 C17 H17 118.1 . . ?
C34 C32 C18 110.9(2) . . ?
C34 C32 C35 109.9(2) . . ?
C35 C32 C18 109.4(2) . . ?
C33 C32 C18 111.6(2) . . ?
C33 C32 C34 106.9(2) . . ?
C33 C32 C35 108.0(2) . . ?
C7 C6 H6 121.5 . . ?
C5 C6 C7 117.1(2) . . ?
C5 C6 H6 121.5 . . ?
C12 C24 C25 109.0(2) . . ?
C12 C24 C26 111.8(2) . . ?
C25 C24 C26 109.5(2) . . ?
C27 C24 C12 111.3(2) . . ?
C27 C24 C25 108.2(2) . . ?
C27 C24 C26 107.1(2) . . ?
C10 C11 H11 118.1 . . ?
C12 C11 C10 123.7(2) . . ?
C12 C11 H11 118.1 . . ?
C3 C4 H4 119.1 . . ?
C3 C4 C5 121.9(3) . . ?
C5 C4 H4 119.1 . . ?
C10 C20 C21 111.9(2) . . ?
C10 C20 C23 109.8(2) . . ?
C22 C20 C10 109.5(2) . . ?
C22 C20 C21 108.8(2) . . ?
C22 C20 C23 109.2(2) . . ?
C23 C20 C21 107.7(2) . . ?
C32 C34 H34A 109.5 . . ?
C32 C34 H34B 109.5 . . ?
C32 C34 H34C 109.5 . . ?
H34A C34 H34B 109.5 . . ?
H34A C34 H34C 109.5 . . ?
H34B C34 H34C 109.5 . . ?
C6 C5 C4 121.6(3) . . ?
C6 C5 H5 119.2 . . ?
C4 C5 H5 119.2 . . ?
C24 C25 H25A 109.5 . . ?
C24 C25 H25B 109.5 . . ?
C24 C25 H25C 109.5 . . ?
H25A C25 H25B 109.5 . . ?
H25A C25 H25C 109.5 . . ?
H25B C25 H25C 109.5 . . ?
C32 C35 H35A 109.5 . . ?
C32 C35 H35B 109.5 . . ?
C32 C35 H35C 109.5 . . ?
H35A C35 H35B 109.5 . . ?
H35A C35 H35C 109.5 . . ?
H35B C35 H35C 109.5 . . ?
C16 C28 C31 112.5(2) . . ?
C16 C28 C30 110.5(2) . . ?
C16 C28 C29 108.1(2) . . ?
C31 C28 C30 108.4(2) . . ?
C29 C28 C31 108.1(2) . . ?
C29 C28 C30 109.1(3) . . ?
C28 C31 H31A 109.5 . . ?
C28 C31 H31B 109.5 . . ?
C28 C31 H31C 109.5 . . ?
H31A C31 H31B 109.5 . . ?
H31A C31 H31C 109.5 . . ?
H31B C31 H31C 109.5 . . ?
C24 C26 H26A 109.5 . . ?
C24 C26 H26B 109.5 . . ?
C24 C26 H26C 109.5 . . ?
H26A C26 H26B 109.5 . . ?
H26A C26 H26C 109.5 . . ?
H26B C26 H26C 109.5 . . ?
C32 C33 H33A 109.5 . . ?
C32 C33 H33B 109.5 . . ?
C32 C33 H33C 109.5 . . ?
H33A C33 H33B 109.5 . . ?
H33A C33 H33C 109.5 . . ?
H33B C33 H33C 109.5 . . ?
C20 C22 H22A 109.5 . . ?
C20 C22 H22B 109.5 . . ?
C20 C22 H22C 109.5 . . ?
H22A C22 H22B 109.5 . . ?
H22A C22 H22C 109.5 . . ?
H22B C22 H22C 109.5 . . ?
C24 C27 H27A 109.5 . . ?
C24 C27 H27B 109.5 . . ?
C24 C27 H27C 109.5 . . ?
H27A C27 H27B 109.5 . . ?
H27A C27 H27C 109.5 . . ?
H27B C27 H27C 109.5 . . ?
C28 C30 H30A 109.5 . . ?
C28 C30 H30B 109.5 . . ?
C28 C30 H30C 109.5 . . ?
H30A C30 H30B 109.5 . . ?
H30A C30 H30C 109.5 . . ?
H30B C30 H30C 109.5 . . ?
C20 C21 H21A 109.5 . . ?
C20 C21 H21B 109.5 . . ?
C20 C21 H21C 109.5 . . ?
H21A C21 H21B 109.5 . . ?
H21A C21 H21C 109.5 . . ?
H21B C21 H21C 109.5 . . ?
C20 C23 H23A 109.5 . . ?
C20 C23 H23B 109.5 . . ?
C20 C23 H23C 109.5 . . ?
H23A C23 H23B 109.5 . . ?
H23A C23 H23C 109.5 . . ?
H23B C23 H23C 109.5 . . ?
C28 C29 H29A 109.5 . . ?
C28 C29 H29B 109.5 . . ?
C28 C29 H29C 109.5 . . ?
H29A C29 H29B 109.5 . . ?
H29A C29 H29C 109.5 . . ?
H29B C29 H29C 109.5 . . ?

loop_
_geom_bond_atom_site_label_1
_geom_bond_atom_site_label_2
_geom_bond_distance
_geom_bond_site_symmetry_2
_geom_bond_publ_flag
Mo1 Cl1 2.3502(7) . ?
Mo1 O2 1.9203(18) . ?
Mo1 O1 1.9217(18) . ?
Mo1 N10 1.647(2) . ?
Mo1 C1 2.208(2) . ?
O2 C19 1.357(3) . ?
O1 C13 1.355(3) . ?
N1 C1 1.355(3) . ?
N1 C2 1.409(3) . ?
N1 C8 1.429(3) . ?
N2 C1 1.357(3) . ?
N2 C7 1.400(3) . ?
N2 C14 1.429(3) . ?
C19 C14 1.390(3) . ?
C19 C18 1.403(3) . ?
C7 C2 1.392(4) . ?
C7 C6 1.396(4) . ?
C9 H9 0.9500 . ?
C9 C8 1.393(4) . ?
C9 C10 1.383(4) . ?
C2 C3 1.395(4) . ?
C13 C8 1.394(4) . ?
C13 C12 1.407(4) . ?
C14 C15 1.384(4) . ?
C18 C17 1.400(4) . ?
C18 C32 1.539(4) . ?
C10 C11 1.402(4) . ?
C10 C20 1.536(4) . ?
C16 C15 1.392(4) . ?
C16 C17 1.397(4) . ?
C16 C28 1.529(4) . ?
C3 H3 0.9500 . ?
C3 C4 1.376(4) . ?
C12 C24 1.538(4) . ?
C12 C11 1.392(4) . ?
C15 H15 0.9500 . ?
C17 H17 0.9500 . ?
C32 C34 1.535(4) . ?
C32 C35 1.538(4) . ?
C32 C33 1.523(4) . ?
C6 H6 0.9500 . ?
C6 C5 1.378(4) . ?
C24 C25 1.540(4) . ?
C24 C26 1.543(4) . ?
C24 C27 1.531(4) . ?
C11 H11 0.9500 . ?
C4 H4 0.9500 . ?
C4 C5 1.395(4) . ?
C20 C22 1.531(4) . ?
C20 C21 1.536(4) . ?
C20 C23 1.536(4) . ?
C34 H34A 0.9800 . ?
C34 H34B 0.9800 . ?
C34 H34C 0.9800 . ?
C5 H5 0.9500 . ?
C25 H25A 0.9800 . ?
C25 H25B 0.9800 . ?
C25 H25C 0.9800 . ?
C35 H35A 0.9800 . ?
C35 H35B 0.9800 . ?
C35 H35C 0.9800 . ?
C28 C31 1.537(4) . ?
C28 C30 1.538(4) . ?
C28 C29 1.535(4) . ?
C31 H31A 0.9800 . ?
C31 H31B 0.9800 . ?
C31 H31C 0.9800 . ?
C26 H26A 0.9800 . ?
C26 H26B 0.9800 . ?
C26 H26C 0.9800 . ?
C33 H33A 0.9800 . ?
C33 H33B 0.9800 . ?
C33 H33C 0.9800 . ?
C22 H22A 0.9800 . ?
C22 H22B 0.9800 . ?
C22 H22C 0.9800 . ?
C27 H27A 0.9800 . ?
C27 H27B 0.9800 . ?
C27 H27C 0.9800 . ?
C30 H30A 0.9800 . ?
C30 H30B 0.9800 . ?
C30 H30C 0.9800 . ?
C21 H21A 0.9800 . ?
C21 H21B 0.9800 . ?
C21 H21C 0.9800 . ?
C23 H23A 0.9800 . ?
C23 H23B 0.9800 . ?
C23 H23C 0.9800 . ?
C29 H29A 0.9800 . ?
C29 H29B 0.9800 . ?
C29 H29C 0.9800 . ?
